data_2208475
loop_
_publ_author_name
'J. Suresh'
'V. P. Alex Raja'
'S. Natarajan'
'S. Perumal'
'A. Mostad'
'R. V. Krishnakumar'

_publ_section_title
;
 4-Oxo-2,3,5,6-tetraphenylpiperidine-1-carbonitrile ethyl acetate
 hemisolvate
;
_journal_coeditor_code AC6232
_journal_issue 4
_journal_name_full 'Acta Crystallographica Section E'
_journal_page_first o1295
_journal_page_last o1297
_journal_paper_doi 10.1107/S1600536806007781
_journal_volume 62
_journal_year 2006
_chemical_formula_iupac 'C30 H24 N2 O, 0.5C4 H8 O2'
_chemical_formula_moiety 'C30 H24 N2 O, 0.5C4 H8 O2'
_chemical_formula_sum 'C32 H28 N2 O2'
_chemical_formula_weight 472.56
_chemical_name_systematic
;
4-Oxo-2,3,5,6-tetraphenylpiperidine-1-carbonitrile ethyl acetate hemisolvate
;
_space_group_IT_number 14
_symmetry_cell_setting monoclinic
_symmetry_space_group_name_Hall '-P 2ybc'
_symmetry_space_group_name_H-M 'P 1 21/c 1'
_atom_sites_solution_hydrogens geom
_atom_sites_solution_primary direct
_atom_sites_solution_secondary difmap
_audit_creation_method SHELXL-97
_cell_angle_alpha 90.00
_cell_angle_beta 92.232(2)
_cell_angle_gamma 90.00
_cell_formula_units_Z 4
_cell_length_a 9.3887(3)
_cell_length_b 10.6241(4)
_cell_length_c 26.7247(10)
_cell_measurement_reflns_used 6611
_cell_measurement_temperature 105(2)
_cell_measurement_theta_max 23
_cell_measurement_theta_min 2
_cell_volume 2663.67(17)
_computing_cell_refinement 'SAINT (Bruker, 2001)'
_computing_data_collection 'SMART (Bruker, 2001)'
_computing_data_reduction SAINT
_computing_molecular_graphics 'PLATON (Spek, 2003)'
_computing_publication_material SHELXL97
_computing_structure_refinement 'SHELXL97 (Sheldrick, 1997)'
_computing_structure_solution 'SHELXS97 (Sheldrick, 1997)'
_diffrn_ambient_temperature 105(2)
_diffrn_measured_fraction_theta_full 0.998
_diffrn_measured_fraction_theta_max 0.998
_diffrn_measurement_device_type 'Bruker SMART APEX CCD'
_diffrn_measurement_method \w
_diffrn_radiation_monochromator graphite
_diffrn_radiation_source 'fine-focus sealed tube'
_diffrn_radiation_type MoK\a
_diffrn_radiation_wavelength 0.71073
_diffrn_reflns_av_R_equivalents 0.0402
_diffrn_reflns_av_sigmaI/netI 0.0266
_diffrn_reflns_limit_h_max 12
_diffrn_reflns_limit_h_min -12
_diffrn_reflns_limit_k_max 14
_diffrn_reflns_limit_k_min -14
_diffrn_reflns_limit_l_max 35
_diffrn_reflns_limit_l_min -35
_diffrn_reflns_number 40759
_diffrn_reflns_theta_full 28.29
_diffrn_reflns_theta_max 28.29
_diffrn_reflns_theta_min 1.53
_diffrn_standards_decay_% 0
_diffrn_standards_number 0
_exptl_absorpt_coefficient_mu 0.074
_exptl_absorpt_correction_T_max 0.99
_exptl_absorpt_correction_T_min 0.97
_exptl_absorpt_correction_type multi-scan
_exptl_absorpt_process_details '(SADABS; Bruker, 1998)'
_exptl_crystal_colour colourless
_exptl_crystal_density_diffrn 1.178
_exptl_crystal_density_method 'not measured'
_exptl_crystal_description block
_exptl_crystal_F_000 1000
_exptl_crystal_size_max 0.26
_exptl_crystal_size_mid 0.18
_exptl_crystal_size_min 0.12
_refine_diff_density_max 0.456
_refine_diff_density_min -0.236
_refine_ls_extinction_method none
_refine_ls_goodness_of_fit_ref 1.118
_refine_ls_hydrogen_treatment constr
_refine_ls_matrix_type full
_refine_ls_number_parameters 352
_refine_ls_number_reflns 6596
_refine_ls_number_restraints 1
_refine_ls_restrained_S_all 1.118
_refine_ls_R_factor_all 0.0750
_refine_ls_R_factor_gt 0.0665
_refine_ls_shift/su_max 0.000
_refine_ls_shift/su_mean 0.000
_refine_ls_structure_factor_coef Fsqd
_refine_ls_weighting_details 'calc w = 1/[\s^2^(Fo^2^)+(0.0737P)^2^+2.1461P] where P = (Fo^2^+2Fc^2^)/3'
_refine_ls_weighting_scheme calc
_refine_ls_wR_factor_gt 0.1812
_refine_ls_wR_factor_ref 0.1882
_reflns_number_gt 5640
_reflns_number_total 6596
_reflns_threshold_expression I>2\s(I)
_cod_data_source_file ac6232.cif
_cod_data_source_block I
_cod_original_sg_symbol_H-M 'P 21/c'
_cod_database_code 2208475
_cod_database_fobs_code 2208475

loop_
_symmetry_equiv_pos_as_xyz
'x, y, z'
'-x, y+1/2, -z+1/2'
'-x, -y, -z'
'x, -y-1/2, z-1/2'

loop_
_atom_site_type_symbol
_atom_site_label
_atom_site_fract_x
_atom_site_fract_y
_atom_site_fract_z
_atom_site_U_iso_or_equiv
_atom_site_adp_type
_atom_site_calc_flag
_atom_site_refinement_flags
_atom_site_occupancy
O O1 0.04789(14) 0.00962(15) 0.16462(5) 0.0379(3) Uani d . 1
N N1 0.37233(15) 0.21068(14) 0.22197(5) 0.0236(3) Uani d . 1
N N2 0.5316(2) 0.38502(19) 0.25107(7) 0.0422(4) Uani d . 1
C C2 0.35442(17) 0.19334(16) 0.16675(6) 0.0231(3) Uani d . 1
H H2 0.2843 0.2544 0.1536 0.028 Uiso calc R 1
C C3 0.29627(17) 0.05854(16) 0.15663(6) 0.0229(3) Uani d . 1
H H3 0.3671 -0.0011 0.1704 0.027 Uiso calc R 1
C C4 0.15975(18) 0.04043(16) 0.18499(6) 0.0249(3) Uani d . 1
C C5 0.17797(17) 0.06278(15) 0.24111(6) 0.0228(3) Uani d . 1
H H5 0.2477 0.0013 0.2542 0.027 Uiso calc R 1
C C6 0.24167(17) 0.19602(16) 0.25125(6) 0.0227(3) Uani d . 1
H H6 0.1717 0.2596 0.2401 0.027 Uiso calc R 1
C C21 0.49415(18) 0.21525(17) 0.14176(6) 0.0258(3) Uani d . 1
C C22 0.5014(2) 0.30455(19) 0.10375(7) 0.0360(4) Uani d . 1
H H22 0.4209 0.3510 0.0942 0.043 Uiso calc R 1
C C23 0.6291(3) 0.3243(2) 0.08012(9) 0.0462(5) Uani d . 1
H H23 0.6333 0.3833 0.0545 0.055 Uiso calc R 1
C C24 0.7490(2) 0.2568(2) 0.09442(9) 0.0454(5) Uani d . 1
H H24 0.8343 0.2715 0.0789 0.054 Uiso calc R 1
C C25 0.7431(2) 0.1670(2) 0.13200(8) 0.0403(5) Uani d . 1
H H25 0.8239 0.1207 0.1413 0.048 Uiso calc R 1
C C26 0.61552(19) 0.1463(2) 0.15572(7) 0.0327(4) Uani d . 1
H H26 0.6114 0.0862 0.1809 0.039 Uiso calc R 1
C C31 0.27867(19) 0.03343(17) 0.10105(6) 0.0266(3) Uani d . 1
C C32 0.1788(2) 0.0978(2) 0.07103(7) 0.0359(4) Uani d . 1
H H32 0.1190 0.1563 0.0853 0.043 Uiso calc R 1
C C33 0.1679(3) 0.0751(2) 0.01975(8) 0.0451(5) Uani d . 1
H H33 0.1010 0.1187 -0.0002 0.054 Uiso calc R 1
C C34 0.2556(3) -0.0116(3) -0.00149(8) 0.0547(7) Uani d . 1
H H34 0.2481 -0.0268 -0.0358 0.066 Uiso calc R 1
C C35 0.3539(4) -0.0756(3) 0.02779(9) 0.0629(8) Uani d . 1
H H35 0.4133 -0.1341 0.0133 0.075 Uiso calc R 1
C C36 0.3658(3) -0.0538(2) 0.07909(8) 0.0450(5) Uani d . 1
H H36 0.4327 -0.0982 0.0987 0.054 Uiso calc R 1
C C51 0.04357(18) 0.04548(16) 0.26973(6) 0.0255(3) Uani d . 1
C C52 0.0447(2) -0.03692(17) 0.31024(7) 0.0298(4) Uani d . 1
H H52 0.1260 -0.0838 0.3182 0.036 Uiso calc R 1
C C53 -0.0751(2) -0.0495(2) 0.33877(8) 0.0375(4) Uani d . 1
H H53 -0.0730 -0.1040 0.3660 0.045 Uiso calc R 1
C C54 -0.1973(2) 0.0186(2) 0.32698(8) 0.0403(5) Uani d . 1
H H54 -0.2777 0.0089 0.3459 0.048 Uiso calc R 1
C C55 -0.1994(2) 0.1016(2) 0.28677(8) 0.0391(5) Uani d . 1
H H55 -0.2811 0.1481 0.2788 0.047 Uiso calc R 1
C C56 -0.07939(19) 0.11489(19) 0.25840(7) 0.0323(4) Uani d . 1
H H56 -0.0812 0.1707 0.2316 0.039 Uiso calc R 1
C C61 0.27605(18) 0.21387(16) 0.30663(6) 0.0244(3) Uani d . 1
C C62 0.1967(2) 0.29970(19) 0.33330(7) 0.0336(4) Uani d . 1
H H62 0.1278 0.3488 0.3167 0.040 Uiso calc R 1
C C63 0.2200(2) 0.3121(2) 0.38468(8) 0.0429(5) Uani d . 1
H H63 0.1655 0.3684 0.4025 0.051 Uiso calc R 1
C C64 0.3237(2) 0.2414(2) 0.40938(7) 0.0406(5) Uani d . 1
H H64 0.3391 0.2500 0.4438 0.049 Uiso calc R 1
C C65 0.4055(2) 0.15696(19) 0.38286(7) 0.0355(4) Uani d . 1
H H65 0.4763 0.1100 0.3995 0.043 Uiso calc R 1
C C66 0.3814(2) 0.14289(17) 0.33148(7) 0.0298(4) Uani d . 1
H H66 0.4356 0.0862 0.3138 0.036 Uiso calc R 1
C C7 0.45636(19) 0.30697(17) 0.23683(6) 0.0281(4) Uani d . 1
O O2 0.7380(5) 0.4781(5) -0.04242(18) 0.0847(15) Uani d P 0.50
O O3 0.9563(7) 0.4577(6) -0.0094(2) 0.0918(17) Uani d P 0.50
C C8 0.8461(7) 0.4248(7) -0.0392(3) 0.0639(19) Uani d P 0.50
C C9 0.8777(10) 0.3046(7) -0.0676(3) 0.086(2) Uani d P 0.50
H H9A 0.7972 0.2824 -0.0890 0.129 Uiso d PR 0.50
H H9B 0.9595 0.3175 -0.0874 0.129 Uiso d PR 0.50
H H9C 0.8969 0.2379 -0.0440 0.129 Uiso d PR 0.50
C C10 0.9363(11) 0.5677(10) 0.0207(4) 0.109(3) Uani d PD 0.50
H H10A 0.8837 0.5463 0.0496 0.131 Uiso d PR 0.50
H H10B 0.8827 0.6295 0.0017 0.131 Uiso d PR 0.50
C C11 1.0785(12) 0.6199(14) 0.0366(4) 0.115(4) Uani d PD 0.50
H H11A 1.0649 0.6935 0.0567 0.173 Uiso d PR 0.50
H H11B 1.1313 0.5582 0.0559 0.173 Uiso d PR 0.50
H H11C 1.1303 0.6421 0.0076 0.173 Uiso d PR 0.50

loop_
_atom_site_aniso_label
_atom_site_aniso_U_11
_atom_site_aniso_U_22
_atom_site_aniso_U_33
_atom_site_aniso_U_12
_atom_site_aniso_U_13
_atom_site_aniso_U_23
O1 0.0290(7) 0.0501(9) 0.0345(7) -0.0139(6) 0.0001(5) -0.0057(6)
N1 0.0217(6) 0.0242(7) 0.0250(7) -0.0043(5) 0.0025(5) -0.0028(5)
N2 0.0429(10) 0.0480(11) 0.0360(9) -0.0228(8) 0.0055(7) -0.0085(8)
C2 0.0222(7) 0.0225(8) 0.0245(7) -0.0003(6) 0.0003(6) -0.0006(6)
C3 0.0214(7) 0.0221(7) 0.0249(7) 0.0007(6) -0.0007(6) -0.0008(6)
C4 0.0244(8) 0.0219(8) 0.0284(8) -0.0012(6) 0.0017(6) 0.0003(6)
C5 0.0216(7) 0.0203(7) 0.0264(8) -0.0004(6) 0.0007(6) 0.0006(6)
C6 0.0212(7) 0.0215(7) 0.0256(7) 0.0002(6) 0.0031(6) -0.0005(6)
C21 0.0262(8) 0.0263(8) 0.0251(8) -0.0023(6) 0.0036(6) -0.0046(6)
C22 0.0438(11) 0.0288(9) 0.0359(10) 0.0009(8) 0.0110(8) 0.0012(7)
C23 0.0567(14) 0.0377(11) 0.0457(12) -0.0075(10) 0.0231(10) 0.0007(9)
C24 0.0377(11) 0.0523(13) 0.0474(12) -0.0138(10) 0.0189(9) -0.0169(10)
C25 0.0246(9) 0.0552(13) 0.0409(10) -0.0006(9) 0.0009(8) -0.0149(9)
C26 0.0269(9) 0.0413(10) 0.0299(9) -0.0001(8) -0.0005(7) -0.0043(8)
C31 0.0277(8) 0.0264(8) 0.0256(8) -0.0039(7) 0.0003(6) -0.0017(6)
C32 0.0371(10) 0.0387(10) 0.0314(9) 0.0021(8) -0.0040(7) 0.0003(8)
C33 0.0563(13) 0.0468(12) 0.0310(10) -0.0046(10) -0.0114(9) 0.0048(9)
C34 0.0864(19) 0.0522(14) 0.0254(9) -0.0033(13) -0.0005(11) -0.0064(9)
C35 0.091(2) 0.0616(17) 0.0362(12) 0.0231(15) 0.0075(12) -0.0152(11)
C36 0.0550(13) 0.0459(12) 0.0338(10) 0.0181(10) -0.0005(9) -0.0081(9)
C51 0.0242(8) 0.0261(8) 0.0262(8) -0.0042(6) 0.0004(6) -0.0016(6)
C52 0.0298(9) 0.0268(8) 0.0325(9) -0.0056(7) -0.0014(7) 0.0023(7)
C53 0.0396(10) 0.0386(11) 0.0343(9) -0.0132(9) 0.0024(8) 0.0055(8)
C54 0.0308(9) 0.0517(13) 0.0390(10) -0.0113(9) 0.0095(8) 0.0007(9)
C55 0.0244(9) 0.0514(12) 0.0417(11) 0.0014(8) 0.0024(8) 0.0012(9)
C56 0.0271(9) 0.0383(10) 0.0317(9) 0.0007(7) 0.0016(7) 0.0045(7)
C61 0.0244(8) 0.0230(8) 0.0262(8) -0.0026(6) 0.0038(6) -0.0020(6)
C62 0.0342(9) 0.0323(9) 0.0346(9) 0.0040(8) 0.0046(7) -0.0054(7)
C63 0.0479(12) 0.0451(12) 0.0363(10) 0.0019(10) 0.0097(9) -0.0131(9)
C64 0.0493(12) 0.0468(12) 0.0258(9) -0.0106(10) 0.0037(8) -0.0065(8)
C65 0.0380(10) 0.0341(10) 0.0339(9) -0.0037(8) -0.0056(8) 0.0028(8)
C66 0.0319(9) 0.0272(9) 0.0304(9) 0.0001(7) 0.0016(7) -0.0020(7)
C7 0.0296(8) 0.0293(9) 0.0258(8) -0.0039(7) 0.0043(6) -0.0010(7)
O2 0.079(3) 0.098(4) 0.077(3) 0.039(3) 0.003(2) 0.004(3)
O3 0.068(4) 0.102(5) 0.106(5) 0.030(3) 0.001(3) 0.001(4)
C8 0.056(3) 0.073(4) 0.064(4) 0.025(3) 0.019(3) 0.035(3)
C9 0.104(6) 0.062(4) 0.094(5) 0.024(4) 0.020(5) 0.025(4)
C10 0.101(7) 0.109(7) 0.117(7) 0.007(6) 0.006(6) -0.007(6)
C11 0.130(11) 0.133(11) 0.083(7) -0.028(9) 0.010(7) 0.039(7)

loop_
_atom_type_symbol
_atom_type_description
_atom_type_scat_dispersion_real
_atom_type_scat_dispersion_imag
_atom_type_scat_source
C C 0.0033 0.0016 'International Tables Vol C Tables 4.2.6.8 and 6.1.1.4'
H H 0.0000 0.0000 'International Tables Vol C Tables 4.2.6.8 and 6.1.1.4'
N N 0.0061 0.0033 'International Tables Vol C Tables 4.2.6.8 and 6.1.1.4'
O O 0.0106 0.0060 'International Tables Vol C Tables 4.2.6.8 and 6.1.1.4'

loop_
_geom_angle_atom_site_label_1
_geom_angle_atom_site_label_2
_geom_angle_atom_site_label_3
_geom_angle
C7 N1 C6 114.26(13)
C7 N1 C2 115.44(13)
C6 N1 C2 116.36(13)
N1 C2 C21 110.59(13)
N1 C2 C3 108.17(13)
C21 C2 C3 111.72(13)
N1 C2 H2 108.8
C21 C2 H2 108.8
C3 C2 H2 108.8
C31 C3 C4 113.82(14)
C31 C3 C2 110.99(14)
C4 C3 C2 109.04(13)
C31 C3 H3 107.6
C4 C3 H3 107.6
C2 C3 H3 107.6
O1 C4 C5 123.26(15)
O1 C4 C3 122.81(15)
C5 C4 C3 113.92(13)
C51 C5 C4 114.56(13)
C51 C5 C6 110.19(13)
C4 C5 C6 109.95(13)
C51 C5 H5 107.3
C4 C5 H5 107.3
C6 C5 H5 107.3
N1 C6 C61 110.61(13)
N1 C6 C5 108.82(13)
C61 C6 C5 110.47(13)
N1 C6 H6 109.0
C61 C6 H6 109.0
C5 C6 H6 109.0
C26 C21 C22 119.38(17)
C26 C21 C2 121.00(16)
C22 C21 C2 119.61(16)
C23 C22 C21 120.0(2)
C23 C22 H22 120.0
C21 C22 H22 120.0
C24 C23 C22 120.4(2)
C24 C23 H23 119.8
C22 C23 H23 119.8
C23 C24 C25 120.24(19)
C23 C24 H24 119.9
C25 C24 H24 119.9
C24 C25 C26 119.8(2)
C24 C25 H25 120.1
C26 C25 H25 120.1
C21 C26 C25 120.23(19)
C21 C26 H26 119.9
C25 C26 H26 119.9
C36 C31 C32 118.79(17)
C36 C31 C3 119.46(16)
C32 C31 C3 121.74(16)
C31 C32 C33 120.4(2)
C31 C32 H32 119.8
C33 C32 H32 119.8
C34 C33 C32 120.1(2)
C34 C33 H33 120.0
C32 C33 H33 120.0
C35 C34 C33 120.0(2)
C35 C34 H34 120.0
C33 C34 H34 120.0
C34 C35 C36 120.5(2)
C34 C35 H35 119.7
C36 C35 H35 119.7
C31 C36 C35 120.3(2)
C31 C36 H36 119.9
C35 C36 H36 119.9
C52 C51 C56 118.88(16)
C52 C51 C5 119.26(16)
C56 C51 C5 121.77(16)
C53 C52 C51 120.36(18)
C53 C52 H52 119.8
C51 C52 H52 119.8
C54 C53 C52 120.48(18)
C54 C53 H53 119.8
C52 C53 H53 119.8
C53 C54 C55 119.65(18)
C53 C54 H54 120.2
C55 C54 H54 120.2
C54 C55 C56 119.96(19)
C54 C55 H55 120.0
C56 C55 H55 120.0
C55 C56 C51 120.67(18)
C55 C56 H56 119.7
C51 C56 H56 119.7
C62 C61 C66 119.70(16)
C62 C61 C6 118.99(16)
C66 C61 C6 121.26(15)
C63 C62 C61 120.13(19)
C63 C62 H62 119.9
C61 C62 H62 119.9
C64 C63 C62 120.21(19)
C64 C63 H63 119.9
C62 C63 H63 119.9
C63 C64 C65 120.07(18)
C63 C64 H64 120.0
C65 C64 H64 120.0
C66 C65 C64 119.99(19)
C66 C65 H65 120.0
C64 C65 H65 120.0
C65 C66 C61 119.88(17)
C65 C66 H66 120.1
C61 C66 H66 120.1
N2 C7 N1 176.6(2)
C8 O3 C10 115.7(7)
O2 C8 O3 125.1(8)
O2 C8 C9 123.9(8)
O3 C8 C9 111.0(6)
C8 C9 H9A 109.9
C8 C9 H9B 109.3
H9A C9 H9B 109.5
C8 C9 H9C 109.2
H9A C9 H9C 109.5
H9B C9 H9C 109.5
O3 C10 C11 109.1(11)
O3 C10 H10A 109.9
C11 C10 H10A 110.0
O3 C10 H10B 109.8
C11 C10 H10B 109.9
H10A C10 H10B 108.2
C10 C11 H11A 108.9
C10 C11 H11B 109.7
H11A C11 H11B 109.5
C10 C11 H11C 109.8
H11A C11 H11C 109.5
H11B C11 H11C 109.5

loop_
_geom_bond_atom_site_label_1
_geom_bond_atom_site_label_2
_geom_bond_site_symmetry_2
_geom_bond_distance
O1 C4 . 1.209(2)
N1 C7 . 1.342(2)
N1 C6 . 1.489(2)
N1 C2 . 1.490(2)
N2 C7 . 1.145(2)
C2 C21 . 1.513(2)
C2 C3 . 1.553(2)
C2 H2 . 0.9800
C3 C31 . 1.512(2)
C3 C4 . 1.526(2)
C3 H3 . 0.9800
C4 C5 . 1.521(2)
C5 C51 . 1.512(2)
C5 C6 . 1.556(2)
C5 H5 . 0.9800
C6 C61 . 1.514(2)
C6 H6 . 0.9800
C21 C26 . 1.393(3)
C21 C22 . 1.394(3)
C22 C23 . 1.392(3)
C22 H22 . 0.9300
C23 C24 . 1.376(4)
C23 H23 . 0.9300
C24 C25 . 1.388(4)
C24 H24 . 0.9300
C25 C26 . 1.394(3)
C25 H25 . 0.9300
C26 H26 . 0.9300
C31 C36 . 1.382(3)
C31 C32 . 1.389(3)
C32 C33 . 1.391(3)
C32 H32 . 0.9300
C33 C34 . 1.373(4)
C33 H33 . 0.9300
C34 C35 . 1.368(4)
C34 H34 . 0.9300
C35 C36 . 1.391(3)
C35 H35 . 0.9300
C36 H36 . 0.9300
C51 C52 . 1.392(2)
C51 C56 . 1.393(3)
C52 C53 . 1.389(3)
C52 H52 . 0.9300
C53 C54 . 1.382(3)
C53 H53 . 0.9300
C54 C55 . 1.389(3)
C54 H54 . 0.9300
C55 C56 . 1.390(3)
C55 H55 . 0.9300
C56 H56 . 0.9300
C61 C62 . 1.392(2)
C61 C66 . 1.392(3)
C62 C63 . 1.388(3)
C62 H62 . 0.9300
C63 C64 . 1.378(3)
C63 H63 . 0.9300
C64 C65 . 1.393(3)
C64 H64 . 0.9300
C65 C66 . 1.391(3)
C65 H65 . 0.9300
C66 H66 . 0.9300
O2 C8 . 1.162(7)
O3 C10 3_765 1.098(10)
O3 C11 3_765 1.139(14)
O3 O3 3_765 1.303(14)
O3 C8 . 1.328(11)
O3 C10 . 1.434(12)
C8 C11 3_765 0.853(13)
C8 C9 . 1.521(12)
C9 C11 3_765 1.214(15)
C9 H9A . 0.9600
C9 H9B . 0.9599
C9 H9C . 0.9600
C10 O3 3_765 1.098(10)
C10 C11 . 1.492(9)
C10 H10A . 0.9599
C10 H10B . 0.9599
C11 C8 3_765 0.853(13)
C11 O3 3_765 1.139(14)
C11 C9 3_765 1.214(15)
C11 H11A . 0.9601
C11 H11B . 0.9601
C11 H11C . 0.9600

loop_
_geom_hbond_atom_site_label_D
_geom_hbond_atom_site_label_H
_geom_hbond_atom_site_label_A
_geom_hbond_site_symmetry_A
_geom_hbond_distance_DH
_geom_hbond_distance_HA
_geom_hbond_distance_DA
_geom_hbond_angle_DHA
C3 H3 N2 2_645 0.98 2.57 3.433(2) 147
C5 H5 N2 2_645 0.98 2.42 3.317(2) 152
C25 H25 O1 1_655 0.93 2.47 3.399(3) 176
C62 H62 O1 2 0.93 2.44 3.203(2) 139

loop_
_geom_torsion_atom_site_label_1
_geom_torsion_atom_site_label_2
_geom_torsion_atom_site_label_3
_geom_torsion_atom_site_label_4
_geom_torsion
C7 N1 C2 C21 40.0(2)
C6 N1 C2 C21 178.07(14)
C7 N1 C2 C3 162.67(14)
C6 N1 C2 C3 -59.28(17)
N1 C2 C3 C31 -178.71(13)
C21 C2 C3 C31 -56.75(18)
N1 C2 C3 C4 55.14(16)
C21 C2 C3 C4 177.10(13)
C31 C3 C4 O1 -0.5(2)
C2 C3 C4 O1 124.05(18)
C31 C3 C4 C5 178.70(14)
C2 C3 C4 C5 -56.80(18)
O1 C4 C5 C51 -1.0(2)
C3 C4 C5 C51 179.87(14)
O1 C4 C5 C6 -125.70(18)
C3 C4 C5 C6 55.15(18)
C7 N1 C6 C61 -42.45(19)
C2 N1 C6 C61 179.02(13)
C7 N1 C6 C5 -163.98(14)
C2 N1 C6 C5 57.49(18)
C51 C5 C6 N1 -179.14(13)
C4 C5 C6 N1 -51.94(17)
C51 C5 C6 C61 59.25(17)
C4 C5 C6 C61 -173.55(13)
N1 C2 C21 C26 56.7(2)
C3 C2 C21 C26 -63.9(2)
N1 C2 C21 C22 -124.17(17)
C3 C2 C21 C22 115.27(18)
C26 C21 C22 C23 -0.1(3)
C2 C21 C22 C23 -179.22(18)
C21 C22 C23 C24 -0.6(3)
C22 C23 C24 C25 1.1(3)
C23 C24 C25 C26 -0.8(3)
C22 C21 C26 C25 0.3(3)
C2 C21 C26 C25 179.45(17)
C24 C25 C26 C21 0.1(3)
C4 C3 C31 C36 -124.4(2)
C2 C3 C31 C36 112.2(2)
C4 C3 C31 C32 57.0(2)
C2 C3 C31 C32 -66.5(2)
C36 C31 C32 C33 -0.5(3)
C3 C31 C32 C33 178.20(18)
C31 C32 C33 C34 0.2(3)
C32 C33 C34 C35 -0.1(4)
C33 C34 C35 C36 0.1(5)
C32 C31 C36 C35 0.5(4)
C3 C31 C36 C35 -178.2(2)
C34 C35 C36 C31 -0.3(5)
C4 C5 C51 C52 125.65(17)
C6 C5 C51 C52 -109.76(18)
C4 C5 C51 C56 -57.9(2)
C6 C5 C51 C56 66.7(2)
C56 C51 C52 C53 0.0(3)
C5 C51 C52 C53 176.58(16)
C51 C52 C53 C54 0.7(3)
C52 C53 C54 C55 -1.0(3)
C53 C54 C55 C56 0.5(3)
C54 C55 C56 C51 0.2(3)
C52 C51 C56 C55 -0.5(3)
C5 C51 C56 C55 -176.94(18)
N1 C6 C61 C62 127.54(17)
C5 C6 C61 C62 -111.91(18)
N1 C6 C61 C66 -54.9(2)
C5 C6 C61 C66 65.7(2)
C66 C61 C62 C63 -1.6(3)
C6 C61 C62 C63 175.97(18)
C61 C62 C63 C64 1.3(3)
C62 C63 C64 C65 0.0(3)
C63 C64 C65 C66 -0.8(3)
C64 C65 C66 C61 0.4(3)
C62 C61 C66 C65 0.8(3)
C6 C61 C66 C65 -176.74(16)
C6 N1 C7 N2 91(3)
C2 N1 C7 N2 -130(3)
C10 O3 C8 O2 0.1(11)
C10 O3 C8 C9 -177.8(7)
C8 O3 C10 C11 -158.9(8)
